data_9015559
loop_
_publ_author_name
'Michel, R.'
'Kappes, M.'
'Adelmann, P.'
'Roth, G.'

_publ_section_title
;
 Preparation and Crystal Structure of C76(S8)6: A First Step towards the
 Crystallography of Higher Fullerenes
 _cod_database_code 1001668
;
_journal_name_full 'Angewandte Chemie'
_journal_page_first 1742
_journal_page_last 1746
_journal_paper_doi 10.1002/ange.19941061546
_journal_volume 106
_journal_year 1994
_chemical_formula_sum 'C76.588 S48'
_space_group_IT_number 8
_symmetry_space_group_name_Hall 'C -2y'
_symmetry_space_group_name_H-M 'C 1 m 1'
_cell_angle_alpha 90
_cell_angle_beta 98.8
_cell_angle_gamma 90
_cell_length_a 10.410
_cell_length_b 20.500
_cell_length_c 19.480
_cell_formula_units_Z 2
_cell_volume 4108.193
_database_code_amcsd 0011993
_exptl_crystal_density_diffrn 1.988
_cod_duplicate_entry 1001668
_cod_depositor_comments
;

2024-05-23
Z value and formula fixed to values more according to usual
chemical conventions.                 miguel
;
_cod_original_formula_sum 'S12 C19.147'
_cod_database_code 9015559
_amcsd_formula_title S48

loop_
_space_group_symop_operation_xyz
x,y,z
1/2+x,1/2+y,z
x,-y,z
1/2+x,1/2-y,z

loop_
_atom_site_aniso_label
_atom_site_aniso_U_11
_atom_site_aniso_U_22
_atom_site_aniso_U_33
_atom_site_aniso_U_12
_atom_site_aniso_U_13
_atom_site_aniso_U_23
S1 0.03080 0.07800 0.03950 -0.00700 0.00710 -0.01080
S2 0.02540 0.08070 0.03700 -0.00190 0.00300 0.00210
S3 0.02930 0.08450 0.03690 -0.00610 0.01090 0.00000
S4 0.03960 0.08050 0.04270 -0.00860 0.00180 -0.00400
S5 0.03200 0.10100 0.05020 -0.00940 -0.00600 0.00120
S6 0.04610 0.09100 0.03490 -0.00370 0.00250 -0.00180
S7 0.03910 0.08000 0.04830 0.00230 0.00600 0.00360
S8 0.02980 0.08790 0.04320 -0.01000 0.00930 0.00150
S9 0.02550 0.07100 0.05480 0.00000 0.01540 0.00000
S10 0.02640 0.08280 0.05440 0.00510 0.00960 0.01940
S11 0.03260 0.06050 0.05990 0.00250 0.01770 -0.00200
S12 0.02770 0.06640 0.04930 0.00250 0.01280 0.01140
S13 0.02970 0.06400 0.02950 0.00000 -0.00220 0.00000
S14 0.03980 0.07700 0.04410 0.00000 0.02000 0.00000
S15 0.02790 0.08500 0.05580 0.01040 0.00660 0.01400
S16 0.03210 0.07140 0.03740 0.00750 0.00890 0.00770
S17 0.04330 0.08280 0.03200 0.00810 0.01210 0.01470
S18 0.02800 0.06930 0.04300 0.00000 0.01350 0.00000
S19 0.03320 0.09110 0.04870 0.01190 0.01450 0.01060
S20 0.03520 0.09220 0.04030 0.00540 0.00270 0.01940
S21 0.03660 0.09840 0.03990 -0.00660 0.00000 0.00130
S22 0.04370 0.08980 0.03820 -0.00070 0.00910 -0.00430
S23 0.06600 0.05880 0.05070 -0.00380 0.00260 -0.00340
S24 0.04210 0.05730 0.04200 0.00250 -0.00490 0.00950
S25 0.05450 0.06580 0.03120 -0.00640 0.00790 0.01040
S26 0.04430 0.06020 0.03600 0.00560 0.00970 0.00130

loop_
_atom_site_label
_atom_site_fract_x
_atom_site_fract_y
_atom_site_fract_z
_atom_site_occupancy
S1 0.75780 0.88903 0.39632 1.00000
S2 0.76072 0.79082 0.41529 1.00000
S3 0.57240 0.75865 0.40458 1.00000
S4 0.53420 0.71481 0.30941 1.00000
S5 0.42400 0.77831 0.24402 1.00000
S6 0.54780 0.82777 0.19004 1.00000
S7 0.58940 0.91431 0.24056 1.00000
S8 0.77340 0.90450 0.29441 1.00000
S9 0.02180 0.50000 0.41960 1.00000
S10 0.94112 0.41955 0.45780 1.00000
S11 0.79318 0.38835 0.38403 1.00000
S12 0.62409 0.41919 0.41643 1.00000
S13 0.56190 0.50000 0.35995 1.00000
S14 0.91970 0.00000 0.52212 1.00000
S15 0.92150 -0.08089 0.58369 1.00000
S16 0.73375 -0.11450 0.57601 1.00000
S17 0.65740 -0.08057 0.65985 1.00000
S18 0.54800 0.00000 0.62907 1.00000
S19 0.72830 0.40639 0.70364 1.00000
S20 0.77280 0.40414 0.60485 1.00000
S21 0.76220 0.30922 0.57174 1.00000
S22 0.94550 0.27028 0.58826 1.00000
S23 0.96400 0.21964 0.67978 1.00000
S24 0.06730 0.27541 0.75588 1.00000
S25 0.93410 0.31792 0.80979 1.00000
S26 0.89880 0.41000 0.77111 1.00000
C1 -0.00280 0.00290 0.00230 0.01000
C2 -0.22080 -0.04690 0.10930 0.27600
C3 -0.15750 0.01100 0.14690 0.27600
C4 0.17370 0.06020 -0.12220 0.27600
C5 0.19160 -0.01190 -0.12620 0.27600
C6 -0.31740 -0.03900 0.05220 0.27600
C7 -0.03630 -0.00060 0.18580 0.55100
C8 0.05670 0.08520 -0.15630 0.27600
C9 0.28420 -0.04030 -0.07590 0.27600
C10 -0.34500 -0.08090 -0.00710 0.27600
C11 0.05170 0.05340 0.19880 0.27600
C12 0.00350 0.14450 -0.13320 0.27600
C13 0.27670 -0.10590 -0.05110 0.27600
C14 -0.28200 -0.14010 -0.00430 0.27600
C15 0.01450 0.11560 0.17760 0.27600
C16 0.07080 0.18110 -0.08050 0.27600
C17 0.18180 -0.14550 -0.08580 0.27600
C18 -0.18970 -0.15460 0.05740 0.27600
C19 -0.11040 0.13070 0.13800 0.27600
C20 0.19590 0.15840 -0.04630 0.27600
C21 0.08470 -0.12160 -0.14090 0.27600
C22 -0.14970 -0.10920 0.11140 0.27600
C23 -0.19530 0.07710 0.12080 0.27600
C24 0.24600 0.09700 -0.06350 0.27600
C25 0.08680 -0.05480 -0.15960 0.27600
C26 -0.01350 -0.10980 0.14890 0.27600
C27 -0.29090 0.08190 0.05580 0.27600
C28 0.33010 0.06140 -0.00660 0.27600
C29 -0.03550 -0.01880 -0.18740 0.27600
C30 0.04590 -0.05470 0.18370 0.27600
C31 -0.34500 0.02380 0.02580 0.27600
C32 0.34360 -0.00580 -0.01740 0.27600
C33 -0.05510 0.04940 -0.18280 0.27600
C34 0.18050 -0.03670 0.18660 0.27600
C35 -0.37760 0.01620 -0.04820 0.27600
C36 0.36000 -0.04900 0.04080 0.27600
C37 -0.17520 0.07870 -0.17010 0.27600
C38 0.26470 -0.06560 0.14500 0.27600
C39 -0.33740 0.06420 -0.09180 0.27600
C40 0.34320 -0.02340 0.10600 0.27600
C41 -0.27790 0.04100 -0.15110 0.27600
C42 0.20500 -0.12700 0.12320 0.27600
C43 -0.29600 0.12520 -0.06090 0.27600
C44 0.33540 0.04480 0.11940 0.27600
C45 -0.25920 -0.02580 -0.16770 0.27600
C46 0.24710 -0.15130 0.06150 0.27600
C47 -0.20300 0.16340 -0.08990 0.27600
C48 0.26020 0.07330 0.16710 0.27600
C49 -0.31900 -0.07310 -0.12850 0.27600
C50 0.07570 -0.15190 0.12530 0.27600
C51 -0.27990 0.13510 0.01290 0.27600
C52 0.34350 0.08600 0.06060 0.27600
C53 -0.14710 -0.05690 -0.18830 0.27600
C54 0.14690 -0.19380 0.02510 0.27600
C55 -0.12930 0.20210 -0.03490 0.27600
C56 0.22540 0.13830 0.14070 0.27600
C57 -0.24790 -0.13440 -0.12480 0.27600
C58 0.04310 -0.19350 0.06590 0.27600
C59 -0.18080 0.18420 0.02670 0.27600
C60 0.27940 0.14440 0.07760 0.27600
C61 -0.14300 -0.12330 -0.16340 0.27600
C62 -0.08640 -0.19590 0.03970 0.27600
C63 -0.10040 0.18270 0.08900 0.27600
C64 0.20920 0.17970 0.02520 0.27600
C65 -0.03370 -0.15740 -0.13570 0.27600
C66 0.11970 -0.19220 -0.04600 0.27600
C67 0.00190 0.21220 -0.03040 0.27600
C68 0.10470 0.15890 0.15080 0.27600
C69 -0.23480 -0.16820 -0.06360 0.27600
C70 -0.11730 -0.20150 -0.03480 0.27600
C71 0.03650 0.19790 0.09610 0.27600
C72 0.08800 0.21020 0.03440 0.27600
C73 -0.01560 -0.19820 -0.07460 0.27600
C74 0.31550 -0.11280 0.02210 0.27600
C75 -0.13530 0.14010 -0.14020 0.27600
C76 0.18200 0.03170 0.19730 0.27600
C77 -0.37190 -0.04880 -0.07280 0.27600
C78 -0.00180 -0.00470 0.00120 0.01000
C79 -0.27470 -0.03450 0.07800 0.22400
C80 -0.26580 0.03840 0.07960 0.22400
C81 0.24670 0.01530 -0.09640 0.22400
C82 0.29260 -0.04210 -0.05230 0.22400
C83 -0.32770 -0.06280 0.01490 0.22400
C84 -0.17820 0.06660 0.13210 0.22400
C85 0.15110 0.01070 -0.15480 0.22400
C86 0.35040 -0.02460 0.01420 0.22400
C87 -0.29260 -0.12830 -0.00040 0.22400
C88 -0.11910 0.12880 0.12330 0.22400
C89 0.04780 0.05320 -0.18470 0.22400
C90 0.34670 -0.07250 0.06760 0.22400
C91 -0.21110 -0.16430 0.04720 0.22400
C92 -0.15360 0.16640 0.06540 0.22400
C93 0.06370 0.11550 -0.15850 0.22400
C94 0.29840 -0.13440 0.05430 0.22400
C95 -0.15660 -0.13800 0.11380 0.22400
C96 -0.25250 0.14120 0.01210 0.22400
C97 0.16590 0.13150 -0.10210 0.22400
C98 0.24270 -0.15210 -0.01560 0.22400
C99 -0.18340 -0.07200 0.12860 0.22400
C100 -0.30430 0.07740 0.01610 0.22400
C101 0.25140 0.08250 -0.06900 0.22400
C102 0.23000 -0.10580 -0.07050 0.22400
C103 -0.07730 -0.03940 0.17680 0.22400
C104 -0.34860 0.03620 -0.04640 0.22400
C105 0.30180 0.08990 0.00670 0.22400
C106 0.12150 -0.10720 -0.13030 0.22400
C107 -0.08540 0.02910 0.17460 0.22400
C108 -0.35260 -0.03280 -0.05080 0.22400
C109 0.34640 0.03560 0.04860 0.22400
C110 0.08850 -0.04980 -0.16850 0.22400
C111 0.02690 0.07110 0.18590 0.22400
C112 -0.31880 -0.07660 -0.10320 0.22400
C113 0.32580 0.02940 0.11980 0.22400
C114 -0.04690 -0.04390 -0.19580 0.22400
C115 0.15110 0.04280 0.18930 0.22400
C116 -0.26020 -0.04990 -0.15750 0.22400
C117 0.24390 0.07310 0.14890 0.22400
C118 -0.14450 -0.08380 -0.17530 0.22400
C119 0.15900 -0.02610 0.19880 0.22400
C120 -0.27980 0.01900 -0.16100 0.22400
C121 0.22030 0.13060 0.10730 0.22400
C122 -0.10430 -0.14300 -0.14010 0.22400
C123 0.25370 -0.06610 0.17370 0.22400
C124 -0.18670 0.05510 -0.19210 0.22400
C125 0.10180 0.16300 0.11530 0.22400
C126 -0.17690 -0.17140 -0.09120 0.22400
C127 0.04540 -0.06620 0.19720 0.22400
C128 -0.32820 0.06040 -0.11090 0.22400
C129 0.25010 0.14250 0.03900 0.22400
C130 0.03260 -0.15680 -0.12290 0.22400
C131 0.20190 -0.13120 0.15880 0.22400
C132 -0.18050 0.12120 -0.16390 0.22400
C133 0.05560 0.19930 0.05240 0.22400
C134 -0.08700 -0.20830 -0.04150 0.22400
C135 0.07140 -0.13070 0.17400 0.22400
C136 -0.26940 0.12370 -0.11430 0.22400
C137 0.14990 0.18620 0.00770 0.22400
C138 0.03660 -0.19940 -0.06410 0.22400
C139 -0.02810 -0.16490 0.13590 0.22400
C140 -0.23430 0.16230 -0.05690 0.22400
C141 0.11110 0.18160 -0.06260 0.22400
C142 0.13840 -0.19760 -0.01100 0.22400
C143 0.22230 -0.16550 0.10100 0.22400
C144 -0.05840 0.14840 -0.15560 0.22400
C145 -0.07280 0.20170 0.02380 0.22400
C146 -0.11450 -0.20690 0.02520 0.22400
C147 -0.00380 -0.20540 0.07870 0.22400
C148 -0.11310 0.19770 -0.05020 0.22400
C149 -0.02220 0.18880 -0.09590 0.22400
C150 0.12230 -0.20370 0.06100 0.22400
C151 0.33270 -0.03910 0.13090 0.22400
C152 -0.07680 0.02340 -0.20620 0.22400
C153 0.01530 0.13210 0.15130 0.22400
C154 -0.27810 -0.13690 -0.07150 0.22400

loop_
_cod_related_entry_id
_cod_related_entry_database
_cod_related_entry_code
1 AMCSD 0011993
